data_7039828
loop_
_publ_author_name
'Wedlock, Louise E.'
'Barnard, Peter J.'
'Filipovska, Aleksandra'
'Skelton, Brian W.'
'Berners-Price, Susan J'
'Baker, Murray V.'

_publ_section_title
;
 Dinuclear Au(i) N-heterocyclic carbene complexes derived from
 unsymmetrical azolium cyclophane salts: potential probes for live cell
 imaging applications.
;
_journal_issue 30
_journal_name_full 'Dalton transactions (Cambridge, England : 2003)'
_journal_page_first 12221
_journal_page_last 12236
_journal_paper_doi 10.1039/c6dt01409g
_journal_volume 45
_journal_year 2016
_chemical_formula_moiety 'C50 H44 Au2 N8,2(C H4 O),2(Br),3(H2 O)'
_chemical_formula_sum 'C52 H58 Au2 Br2 N8 O5'
_chemical_formula_weight 1428.82
_chemical_name_systematic
;
 ?
;
_space_group_IT_number 2
_symmetry_cell_setting triclinic
_symmetry_space_group_name_Hall '-P 1'
_symmetry_space_group_name_H-M 'P -1'
_atom_sites_solution_hydrogens geom
_atom_sites_solution_primary direct
_atom_sites_solution_secondary difmap
_audit_creation_date 2010-06-06T22:21:45-00:00
_audit_creation_method 'WinGX routine CIF_UPDATE'
_audit_update_record
;
2015-10-21 deposited with the CCDC.
2016-07-04 downloaded from the CCDC.
;
_cell_angle_alpha 114.049(2)
_cell_angle_beta 95.802(2)
_cell_angle_gamma 109.275(2)
_cell_formula_units_Z 2
_cell_length_a 12.9166(3)
_cell_length_b 14.7735(3)
_cell_length_c 15.8256(3)
_cell_measurement_reflns_used 29647
_cell_measurement_temperature 100(2)
_cell_measurement_theta_max 39.5538
_cell_measurement_theta_min 3.5665
_cell_volume 2504.04(12)
_computing_cell_refinement
;
        CrysAlisPro, Oxford Diffraction Ltd.,
        Version 1.171.33.52 (release 06-11-2009 CrysAlis171 .NET)
        (compiled Nov  6 2009,16:24:50)
;
_computing_data_collection
;
        CrysAlisPro, Oxford Diffraction Ltd.,
        Version 1.171.33.52 (release 06-11-2009 CrysAlis171 .NET)
        (compiled Nov  6 2009,16:24:50)
;
_computing_data_reduction
;
        CrysAlisPro, Oxford Diffraction Ltd.,
        Version 1.171.33.52 (release 06-11-2009 CrysAlis171 .NET)
        (compiled Nov  6 2009,16:24:50)
;
_computing_molecular_graphics 'Diamond (Brandenburg, K., (1999)'
_computing_publication_material 'WinGX Farrugia, L. J. (1999)'
_computing_structure_refinement 'SHELXL-97 (Sheldrick, 2008)'
_computing_structure_solution 'SIR92 (Altomare et al., 1994)'
_diffrn_ambient_temperature 100(2)
_diffrn_detector_area_resol_mean 10.4738
_diffrn_measured_fraction_theta_full 0.993
_diffrn_measured_fraction_theta_max 0.963
_diffrn_measurement_device_type 'Oxford Diffraction Gemini, Ruby'
_diffrn_measurement_method '\w scans'
_diffrn_orient_matrix_UB_11 0.0379764867
_diffrn_orient_matrix_UB_12 0.0128296966
_diffrn_orient_matrix_UB_13 0.042846523
_diffrn_orient_matrix_UB_21 -0.0470023212
_diffrn_orient_matrix_UB_22 -0.0162014786
_diffrn_orient_matrix_UB_23 0.0181795934
_diffrn_orient_matrix_UB_31 -0.0033823553
_diffrn_orient_matrix_UB_32 -0.0537957231
_diffrn_orient_matrix_UB_33 -0.0209647788
_diffrn_radiation_monochromator graphite
_diffrn_radiation_type MoK\a
_diffrn_radiation_wavelength 0.71073
_diffrn_reflns_av_R_equivalents 0.0347
_diffrn_reflns_av_unetI/netI 0.0768
_diffrn_reflns_limit_h_max 23
_diffrn_reflns_limit_h_min -22
_diffrn_reflns_limit_k_max 26
_diffrn_reflns_limit_k_min -25
_diffrn_reflns_limit_l_max 28
_diffrn_reflns_limit_l_min -28
_diffrn_reflns_number 67453
_diffrn_reflns_theta_full 39
_diffrn_reflns_theta_max 39.64
_diffrn_reflns_theta_min 3.57
_exptl_absorpt_coefficient_mu 7.504
_exptl_absorpt_correction_T_max 0.203
_exptl_absorpt_correction_T_min 0.064
_exptl_absorpt_correction_type analytical
_exptl_absorpt_process_details
;
        CrysAlisPro, Oxford Diffraction Ltd.,
Analytical numeric absorption correction using a multifaceted crystal
                        model based on expressions derived by R.C. Clark & J.S.
        (Clark, R. C. & Reid, J. S. (1995). Acta Cryst. A51, 887-897)

;
_exptl_crystal_colour colourless
_exptl_crystal_density_diffrn 1.895
_exptl_crystal_density_method 'not measured'
_exptl_crystal_description block
_exptl_crystal_F_000 1388
_exptl_crystal_size_max 0.58
_exptl_crystal_size_mid 0.4
_exptl_crystal_size_min 0.34
_refine_diff_density_max 3.9
_refine_diff_density_min -2.283
_refine_diff_density_rms 0.169
_refine_ls_extinction_method none
_refine_ls_goodness_of_fit_ref 0.906
_refine_ls_hydrogen_treatment constr
_refine_ls_matrix_type full
_refine_ls_number_parameters 646
_refine_ls_number_reflns 29220
_refine_ls_number_restraints 1
_refine_ls_restrained_S_all 0.906
_refine_ls_R_factor_all 0.0528
_refine_ls_R_factor_gt 0.0278
_refine_ls_shift/su_max 0.04
_refine_ls_shift/su_mean 0
_refine_ls_structure_factor_coef Fsqd
_refine_ls_weighting_details 'calc w=1/[\s^2^(Fo^2^)+(0.0199P)^2^] where P=(Fo^2^+2Fc^2^)/3'
_refine_ls_weighting_scheme calc
_refine_ls_wR_factor_gt 0.0519
_refine_ls_wR_factor_ref 0.0536
_reflns_number_gt 19768
_reflns_number_total 29220
_reflns_threshold_expression I>2\s(I)
_cod_data_source_file c6dt01409g3.cif
_cod_data_source_block lw2329
_cod_depositor_comments 'Adding full bibliography for 7039821--7039830.cif.'
_cod_original_cell_volume 2504.04(11)
_cod_original_sg_symbol_Hall -p_1
_cod_database_code 7039828

loop_
_symmetry_equiv_pos_as_xyz
'x, y, z'
'-x, -y, -z'

loop_
_atom_site_label
_atom_site_type_symbol
_atom_site_fract_x
_atom_site_fract_y
_atom_site_fract_z
_atom_site_U_iso_or_equiv
_atom_site_adp_type
_atom_site_occupancy
_atom_site_symmetry_multiplicity
_atom_site_calc_flag
_atom_site_refinement_flags
_atom_site_disorder_assembly
_atom_site_disorder_group
Au1 Au 0.481271(6) 0.838939(5) 0.704031(5) 0.010360(10) Uani 1 1 d . . .
Au2 Au 0.487659(6) 0.624330(5) 0.631382(5) 0.009000(10) Uani 1 1 d . . .
Br1 Br 0.922561(18) 0.701925(19) 0.791678(16) 0.02389(5) Uani 1 1 d . . .
Br2 Br 0.964412(17) 0.288033(16) 0.647073(15) 0.01916(4) Uani 1 1 d . . .
C10 C 0.30094(15) 0.64571(14) 0.39126(13) 0.0127(4) Uani 1 1 d . . .
H10A H 0.3295 0.6592 0.3399 0.015 Uiso 1 1 calc R . .
H10B H 0.2168 0.6085 0.3673 0.015 Uiso 1 1 calc R . .
C11 C 0.33181(15) 0.75536(15) 0.47835(13) 0.0141(4) Uani 1 1 d . . .
H11A H 0.2853 0.7909 0.4629 0.017 Uiso 1 1 calc R . .
H11B H 0.3117 0.7431 0.5327 0.017 Uiso 1 1 calc R . .
N121 N 0.45293(13) 0.82903(12) 0.50896(11) 0.0114(3) Uani 1 1 d . . .
C122 C 0.52748(15) 0.86215(14) 0.59329(13) 0.0111(3) Uani 1 1 d . . .
N123 N 0.63209(13) 0.92043(12) 0.59099(11) 0.0106(3) Uani 1 1 d . . .
C124 C 0.62443(15) 0.93113(14) 0.50749(13) 0.0111(3) Uani 1 1 d . . .
C125 C 0.70436(16) 0.98765(15) 0.47434(14) 0.0154(4) Uani 1 1 d . . .
H125 H 0.7823 1.0282 0.5099 0.018 Uiso 1 1 calc R . .
C126 C 0.66430(17) 0.98167(17) 0.38665(15) 0.0190(4) Uani 1 1 d . . .
H126 H 0.7163 1.0193 0.3617 0.023 Uiso 1 1 calc R . .
C127 C 0.55009(17) 0.92206(16) 0.33417(14) 0.0182(4) Uani 1 1 d . . .
H127 H 0.5268 0.9197 0.2741 0.022 Uiso 1 1 calc R . .
C128 C 0.46920(16) 0.86600(15) 0.36662(14) 0.0155(4) Uani 1 1 d . . .
H128 H 0.3912 0.8259 0.3309 0.019 Uiso 1 1 calc R . .
C129 C 0.50936(15) 0.87212(14) 0.45489(13) 0.0119(3) Uani 1 1 d . . .
C12 C 0.73721(15) 0.96791(15) 0.66905(13) 0.0142(4) Uani 1 1 d . . .
H12A H 0.718 0.9431 0.7171 0.017 Uiso 1 1 calc R . .
H12B H 0.7635 1.0479 0.7014 0.017 Uiso 1 1 calc R . .
C131 C 0.83893(15) 0.83896(15) 0.61357(12) 0.0117(3) Uani 1 1 d . . .
C132 C 0.83527(15) 0.94074(15) 0.63855(12) 0.0115(3) Uani 1 1 d . . .
C133 C 0.92908(16) 1.02297(16) 0.64118(14) 0.0159(4) Uani 1 1 d . . .
H133 H 0.928 1.0923 0.6594 0.019 Uiso 1 1 calc R . .
C134 C 1.02474(16) 1.00679(17) 0.61788(14) 0.0188(4) Uani 1 1 d . . .
H134 H 1.087 1.0637 0.6182 0.023 Uiso 1 1 calc R . .
C135 C 1.02836(16) 0.90757(17) 0.59437(14) 0.0180(4) Uani 1 1 d . . .
H135 H 1.0932 0.8955 0.5784 0.022 Uiso 1 1 calc R . .
C136 C 0.93722(16) 0.82586(16) 0.59412(13) 0.0150(4) Uani 1 1 d . . .
H136 H 0.9416 0.7585 0.5802 0.018 Uiso 1 1 calc R . .
C13 C 0.74296(16) 0.74197(15) 0.60584(13) 0.0138(4) Uani 1 1 d . . .
H13A H 0.7726 0.6879 0.6051 0.017 Uiso 1 1 calc R . .
H13B H 0.7146 0.7649 0.6635 0.017 Uiso 1 1 calc R . .
N141 N 0.64678(12) 0.68976(12) 0.51905(10) 0.0098(3) Uani 1 1 d . . .
C142 C 0.53754(15) 0.64195(14) 0.51961(12) 0.0094(3) Uani 1 1 d . . .
N143 N 0.47063(12) 0.61063(12) 0.43240(11) 0.0105(3) Uani 1 1 d . . .
C144 C 0.53755(15) 0.63616(14) 0.37489(13) 0.0112(3) Uani 1 1 d . . .
C145 C 0.50695(17) 0.61899(15) 0.28057(13) 0.0143(4) Uani 1 1 d . . .
H145 H 0.4296 0.5842 0.2435 0.017 Uiso 1 1 calc R . .
C146 C 0.59540(17) 0.65545(16) 0.24450(14) 0.0174(4) Uani 1 1 d . . .
H146 H 0.5786 0.647 0.1812 0.021 Uiso 1 1 calc R . .
C147 C 0.70980(17) 0.70477(16) 0.29870(14) 0.0170(4) Uani 1 1 d . . .
H147 H 0.7682 0.728 0.2708 0.02 Uiso 1 1 calc R . .
C148 C 0.73959(16) 0.72047(15) 0.39149(13) 0.0142(4) Uani 1 1 d . . .
H148 H 0.8171 0.753 0.4277 0.017 Uiso 1 1 calc R . .
C149 C 0.65056(15) 0.68625(14) 0.42955(12) 0.0103(3) Uani 1 1 d . . .
C14 C 0.34568(15) 0.56804(15) 0.40648(13) 0.0135(4) Uani 1 1 d . . .
H14A H 0.3184 0.5543 0.4581 0.016 Uiso 1 1 calc R . .
H14B H 0.3141 0.4978 0.3467 0.016 Uiso 1 1 calc R . .
C20 C 0.16060(15) 0.60052(15) 0.70593(13) 0.0137(4) Uani 1 1 d . . .
H20A H 0.141 0.5964 0.7635 0.016 Uiso 1 1 calc R . .
H20B H 0.088 0.5675 0.6557 0.016 Uiso 1 1 calc R . .
C21 C 0.22704(15) 0.53025(15) 0.67003(13) 0.0131(4) Uani 1 1 d . . .
H21A H 0.1758 0.4533 0.6472 0.016 Uiso 1 1 calc R . .
H21B H 0.251 0.5367 0.6145 0.016 Uiso 1 1 calc R . .
C22 C 0.63010(15) 0.68421(16) 0.85599(14) 0.0150(4) Uani 1 1 d . . .
H22A H 0.6542 0.7143 0.8121 0.018 Uiso 1 1 calc R . .
H22B H 0.6593 0.6276 0.8464 0.018 Uiso 1 1 calc R . .
N221 N 0.32827(13) 0.56006(12) 0.74365(11) 0.0114(3) Uani 1 1 d . . .
C222 C 0.43732(15) 0.60513(14) 0.74245(12) 0.0108(3) Uani 1 1 d . . .
N223 N 0.50478(13) 0.63274(12) 0.82869(11) 0.0114(3) Uani 1 1 d . . .
C224 C 0.43758(15) 0.59911(15) 0.88306(13) 0.0120(3) Uani 1 1 d . . .
C225 C 0.46400(17) 0.60089(16) 0.97160(13) 0.0168(4) Uani 1 1 d . . .
H225 H 0.5405 0.633 1.0098 0.02 Uiso 1 1 calc R . .
C226 C 0.37344(18) 0.55373(18) 1.00074(14) 0.0204(4) Uani 1 1 d . . .
H226 H 0.3882 0.5532 1.0605 0.024 Uiso 1 1 calc R . .
C227 C 0.26006(18) 0.50647(18) 0.94508(15) 0.0212(4) Uani 1 1 d . . .
H227 H 0.2004 0.4747 0.968 0.025 Uiso 1 1 calc R . .
C228 C 0.23344(16) 0.50511(16) 0.85796(14) 0.0159(4) Uani 1 1 d . . .
H228 H 0.1569 0.4732 0.82 0.019 Uiso 1 1 calc R . .
C229 C 0.32415(15) 0.55266(15) 0.82873(12) 0.0115(3) Uani 1 1 d . . .
C231 C 0.67877(16) 0.87529(16) 0.99213(13) 0.0154(4) Uani 1 1 d . . .
C232 C 0.68454(15) 0.77390(16) 0.95827(13) 0.0145(4) Uani 1 1 d . . .
C233 C 0.75001(17) 0.75647(18) 1.02064(15) 0.0221(4) Uani 1 1 d . . .
H233 H 0.756 0.6886 0.9981 0.027 Uiso 1 1 calc R . .
C234 C 0.80674(19) 0.8359(2) 1.11488(16) 0.0299(5) Uani 1 1 d . . .
H234 H 0.8491 0.8216 1.1569 0.036 Uiso 1 1 calc R . .
C235 C 0.80143(19) 0.9353(2) 1.14719(16) 0.0309(6) Uani 1 1 d . . .
H235 H 0.8411 0.9905 1.2113 0.037 Uiso 1 1 calc R . .
C236 C 0.73834(18) 0.95450(19) 1.08614(15) 0.0239(5) Uani 1 1 d . . .
H236 H 0.7355 1.0236 1.1089 0.029 Uiso 1 1 calc R . .
C23 C 0.61868(16) 0.90732(16) 0.92902(14) 0.0150(4) Uani 1 1 d . . .
H23A H 0.646 0.9874 0.962 0.018 Uiso 1 1 calc R . .
H23B H 0.6418 0.8866 0.8685 0.018 Uiso 1 1 calc R . .
N241 N 0.49292(13) 0.85960(12) 0.90417(11) 0.0121(3) Uani 1 1 d . . .
C242 C 0.42654(16) 0.82361(15) 0.81544(13) 0.0122(4) Uani 1 1 d . . .
N243 N 0.31737(13) 0.78406(13) 0.81690(11) 0.0124(3) Uani 1 1 d . . .
C244 C 0.31230(16) 0.79821(15) 0.90867(13) 0.0134(4) Uani 1 1 d . . .
C245 C 0.21880(17) 0.77635(17) 0.94562(14) 0.0191(4) Uani 1 1 d . . .
H245 H 0.1427 0.744 0.9066 0.023 Uiso 1 1 calc R . .
C246 C 0.24312(19) 0.80445(19) 1.04218(15) 0.0249(5) Uani 1 1 d . . .
H246 H 0.1822 0.7916 1.0708 0.03 Uiso 1 1 calc R . .
C247 C 0.35554(19) 0.85151(19) 1.09883(15) 0.0249(5) Uani 1 1 d . . .
H247 H 0.3685 0.8686 1.1648 0.03 Uiso 1 1 calc R . .
C248 C 0.44808(17) 0.87394(17) 1.06275(13) 0.0180(4) Uani 1 1 d . . .
H248 H 0.524 0.9062 1.102 0.022 Uiso 1 1 calc R . .
C249 C 0.42411(16) 0.84645(15) 0.96458(13) 0.0139(4) Uani 1 1 d . . .
C24 C 0.21809(16) 0.72089(15) 0.73197(13) 0.0139(4) Uani 1 1 d . . .
H24A H 0.2427 0.7265 0.6764 0.017 Uiso 1 1 calc R . .
H24B H 0.1615 0.7531 0.7441 0.017 Uiso 1 1 calc R . .
O1 O 0.89274(12) 0.55791(12) 0.56107(10) 0.0211(3) Uani 1 1 d . . .
O2 O 0.08990(13) 0.64019(12) 0.51409(10) 0.0215(3) Uani 1 1 d . . .
O3 O 0.77562(14) 0.51860(14) 0.85270(11) 0.0315(4) Uani 1 1 d . . .
O40 O 0.81744(12) 0.88792(12) 0.83084(11) 0.0224(3) Uani 1 1 d . . .
H40 H 0.8476 0.8432 0.8172 0.034 Uiso 1 1 calc R . .
C40 C 0.9018(2) 0.9936(2) 0.8924(2) 0.0398(7) Uani 1 1 d . . .
H40A H 0.8984 1.0141 0.9589 0.06 Uiso 1 1 calc R . .
H40B H 0.8883 1.0451 0.8735 0.06 Uiso 1 1 calc R . .
H40C H 0.9773 0.995 0.8874 0.06 Uiso 1 1 calc R . .
O50 O 0.8312(3) 0.3384(3) 0.8117(2) 0.0334(8) Uani 0.5 1 d P A 1
H50 H 0.803 0.3833 0.8158 0.05 Uiso 0.5 1 calc PR A 1
C50 C 0.9270(5) 0.3873(4) 0.8913(4) 0.0358(12) Uani 0.5 1 d P A 1
H50A H 0.97 0.4629 0.9063 0.054 Uiso 0.5 1 calc PR A 1
H50B H 0.9759 0.3476 0.8758 0.054 Uiso 0.5 1 calc PR A 1
H50C H 0.9016 0.3852 0.947 0.054 Uiso 0.5 1 calc PR A 1
O60 O 0.8907(4) 0.2353(4) 0.8120(3) 0.0667(15) Uani 0.5 1 d P B 2
H60 H 0.8983 0.2424 0.7627 0.1 Uiso 0.5 1 calc PRD B 2
C60 C 0.9976(6) 0.2892(7) 0.8804(5) 0.077(3) Uani 0.5 1 d P B 2
H60A H 1.0009 0.3558 0.9331 0.116 Uiso 0.5 1 calc PR B 2
H60B H 1.058 0.3078 0.8499 0.116 Uiso 0.5 1 calc PR B 2
H60C H 1.0083 0.2417 0.9059 0.116 Uiso 0.5 1 calc PR B 2

loop_
_atom_site_aniso_label
_atom_site_aniso_U_11
_atom_site_aniso_U_22
_atom_site_aniso_U_33
_atom_site_aniso_U_23
_atom_site_aniso_U_13
_atom_site_aniso_U_12
Au1 0.01015(3) 0.00969(3) 0.00938(3) 0.00393(2) 0.00156(2) 0.00295(2)
Au2 0.00804(3) 0.00972(3) 0.01044(3) 0.00649(2) 0.00269(2) 0.00272(2)
Br1 0.01986(9) 0.03134(10) 0.02178(9) 0.01203(8) 0.00546(8) 0.01260(9)
Br2 0.01760(9) 0.01872(8) 0.02058(9) 0.01046(7) 0.00218(7) 0.00606(7)
C10 0.0074(7) 0.0137(8) 0.0129(7) 0.0064(6) -0.0004(6) 0.0004(6)
C11 0.0076(7) 0.0162(8) 0.0148(8) 0.0067(7) 0.0017(6) 0.0018(7)
N121 0.0088(6) 0.0111(6) 0.0115(6) 0.0050(5) 0.0015(5) 0.0014(5)
C122 0.0090(7) 0.0104(7) 0.0132(7) 0.0058(6) 0.0012(6) 0.0033(6)
N123 0.0085(6) 0.0104(6) 0.0116(6) 0.0054(5) 0.0006(5) 0.0026(5)
C124 0.0094(7) 0.0103(7) 0.0131(7) 0.0054(6) 0.0009(6) 0.0041(6)
C125 0.0093(7) 0.0172(8) 0.0201(8) 0.0111(7) 0.0025(7) 0.0033(7)
C126 0.0148(9) 0.0237(9) 0.0223(9) 0.0171(8) 0.0043(7) 0.0046(8)
C127 0.0162(9) 0.0234(9) 0.0167(8) 0.0141(7) 0.0011(7) 0.0050(8)
C128 0.0115(8) 0.0175(8) 0.0173(8) 0.0101(7) 0.0001(7) 0.0041(7)
C129 0.0107(7) 0.0124(7) 0.0136(7) 0.0072(6) 0.0033(6) 0.0046(6)
C12 0.0106(8) 0.0150(8) 0.0126(8) 0.0049(7) -0.0008(6) 0.0034(7)
C131 0.0076(7) 0.0150(8) 0.0105(7) 0.0077(6) -0.0009(6) 0.0011(6)
C132 0.0077(7) 0.0144(7) 0.0107(7) 0.0068(6) -0.0006(6) 0.0022(6)
C133 0.0107(8) 0.0142(8) 0.0179(8) 0.0093(7) -0.0025(7) -0.0009(7)
C134 0.0100(8) 0.0238(9) 0.0172(8) 0.0127(8) -0.0005(7) -0.0021(7)
C135 0.0075(7) 0.0264(10) 0.0165(8) 0.0099(8) 0.0023(7) 0.0033(7)
C136 0.0101(7) 0.0166(8) 0.0152(8) 0.0059(7) 0.0010(6) 0.0045(7)
C13 0.0095(8) 0.0158(8) 0.0147(8) 0.0089(7) -0.0018(6) 0.0027(7)
N141 0.0068(6) 0.0112(6) 0.0116(6) 0.0069(5) 0.0023(5) 0.0021(5)
C142 0.0088(7) 0.0080(7) 0.0108(7) 0.0049(6) 0.0031(6) 0.0022(6)
N143 0.0069(6) 0.0109(6) 0.0134(6) 0.0072(5) 0.0014(5) 0.0016(5)
C144 0.0105(7) 0.0105(7) 0.0127(7) 0.0059(6) 0.0049(6) 0.0036(6)
C145 0.0147(8) 0.0147(8) 0.0111(7) 0.0060(6) 0.0019(6) 0.0037(7)
C146 0.0196(9) 0.0199(9) 0.0116(8) 0.0080(7) 0.0050(7) 0.0059(8)
C147 0.0156(8) 0.0181(9) 0.0158(8) 0.0084(7) 0.0078(7) 0.0036(7)
C148 0.0113(8) 0.0149(8) 0.0135(8) 0.0062(7) 0.0045(6) 0.0026(7)
C149 0.0109(7) 0.0094(7) 0.0110(7) 0.0056(6) 0.0036(6) 0.0034(6)
C14 0.0080(7) 0.0139(8) 0.0145(8) 0.0073(7) 0.0008(6) -0.0003(6)
C20 0.0078(7) 0.0174(8) 0.0125(7) 0.0070(7) -0.0004(6) 0.0023(7)
C21 0.0089(7) 0.0157(8) 0.0130(7) 0.0078(6) 0.0009(6) 0.0022(7)
C22 0.0084(7) 0.0175(8) 0.0195(8) 0.0103(7) 0.0033(7) 0.0038(7)
N221 0.0092(6) 0.0148(7) 0.0105(6) 0.0081(5) 0.0013(5) 0.0030(6)
C222 0.0108(7) 0.0112(7) 0.0106(7) 0.0065(6) 0.0022(6) 0.0032(6)
N223 0.0071(6) 0.0135(6) 0.0124(6) 0.0073(5) 0.0006(5) 0.0019(5)
C224 0.0113(7) 0.0138(7) 0.0120(7) 0.0081(6) 0.0034(6) 0.0038(6)
C225 0.0146(8) 0.0239(9) 0.0139(8) 0.0121(7) 0.0021(7) 0.0066(8)
C226 0.0194(9) 0.0319(10) 0.0158(8) 0.0166(8) 0.0053(7) 0.0104(8)
C227 0.0175(9) 0.0323(10) 0.0221(9) 0.0206(8) 0.0101(7) 0.0082(8)
C228 0.0118(8) 0.0221(9) 0.0165(8) 0.0126(7) 0.0047(7) 0.0051(7)
C229 0.0100(7) 0.0144(8) 0.0107(7) 0.0077(6) 0.0022(6) 0.0035(6)
C231 0.0095(7) 0.0215(9) 0.0103(7) 0.0057(7) 0.0001(6) 0.0037(7)
C232 0.0072(7) 0.0205(9) 0.0133(8) 0.0095(7) -0.0002(6) 0.0018(7)
C233 0.0134(9) 0.0294(10) 0.0253(10) 0.0194(8) -0.0013(8) 0.0043(8)
C234 0.0163(10) 0.0482(13) 0.0244(10) 0.0245(10) -0.0020(8) 0.0050(10)
C235 0.0186(10) 0.0494(15) 0.0132(9) 0.0111(10) -0.0028(8) 0.0074(10)
C236 0.0181(9) 0.0285(11) 0.0150(9) 0.0037(8) 0.0011(8) 0.0074(9)
C23 0.0091(8) 0.0153(8) 0.0155(8) 0.0051(7) 0.0009(7) 0.0026(7)
N241 0.0100(6) 0.0133(7) 0.0100(6) 0.0039(5) 0.0009(5) 0.0041(6)
C242 0.0132(8) 0.0118(7) 0.0113(7) 0.0046(6) 0.0027(6) 0.0057(7)
N243 0.0107(7) 0.0137(7) 0.0097(6) 0.0050(5) -0.0002(5) 0.0030(6)
C244 0.0134(8) 0.0150(8) 0.0101(7) 0.0062(6) 0.0016(6) 0.0040(7)
C245 0.0123(8) 0.0262(10) 0.0157(8) 0.0103(8) 0.0022(7) 0.0043(8)
C246 0.0184(10) 0.0362(12) 0.0190(9) 0.0150(9) 0.0075(8) 0.0067(9)
C247 0.0212(10) 0.0388(12) 0.0124(8) 0.0124(8) 0.0036(8) 0.0094(9)
C248 0.0130(8) 0.0266(10) 0.0112(8) 0.0081(7) 0.0012(7) 0.0062(8)
C249 0.0115(8) 0.0155(8) 0.0121(8) 0.0056(7) 0.0007(6) 0.0042(7)
C24 0.0097(8) 0.0156(8) 0.0112(7) 0.0049(7) -0.0029(6) 0.0028(7)
O1 0.0170(7) 0.0281(7) 0.0210(7) 0.0134(6) 0.0042(5) 0.0105(6)
O2 0.0201(7) 0.0229(7) 0.0201(7) 0.0127(6) 0.0023(6) 0.0050(6)
O3 0.0314(9) 0.0407(9) 0.0259(8) 0.0157(7) 0.0071(7) 0.0190(8)
O40 0.0163(7) 0.0268(7) 0.0225(7) 0.0102(6) 0.0047(6) 0.0089(6)
C40 0.0295(13) 0.0342(14) 0.0428(15) 0.0123(12) -0.0006(12) 0.0085(11)
O50 0.0235(16) 0.056(2) 0.0344(17) 0.0298(16) 0.0117(14) 0.0200(16)
C50 0.037(3) 0.044(3) 0.033(2) 0.023(2) 0.016(2) 0.017(2)
O60 0.082(3) 0.049(3) 0.052(3) 0.021(2) 0.035(2) 0.007(3)
C60 0.046(4) 0.093(6) 0.055(4) 0.034(4) 0.019(3) -0.016(4)

loop_
_atom_type_symbol
_atom_type_description
_atom_type_scat_dispersion_real
_atom_type_scat_dispersion_imag
_atom_type_scat_source
C C 0.0033 0.0016 'International Tables Vol C Tables 4.2.6.8 and 6.1.1.4'
H H 0 0 'International Tables Vol C Tables 4.2.6.8 and 6.1.1.4'
N N 0.0061 0.0033 'International Tables Vol C Tables 4.2.6.8 and 6.1.1.4'
Br Br -0.2901 2.4595 'International Tables Vol C Tables 4.2.6.8 and 6.1.1.4'
Au Au -2.0133 8.8022 'International Tables Vol C Tables 4.2.6.8 and 6.1.1.4'
O O 0.0106 0.006 'International Tables Vol C Tables 4.2.6.8 and 6.1.1.4'

loop_
_exptl_crystal_face_index_h
_exptl_crystal_face_index_k
_exptl_crystal_face_index_l
_exptl_crystal_face_perp_dist
0 -3 2 0.1074
0 3 -2 0.2302
-3 0 -2 0.171
-1 0 0 0.2071
0 0 -1 0.1948
0 0 1 0.2322
1 0 0 0.1554
-13 3 16 0.3354
-7 18 2 0.3318
7 -19 -1 0.2078
1 2 -3 0.3018
-18 6 -1 0.1918

loop_
_geom_angle_atom_site_label_1
_geom_angle_atom_site_label_2
_geom_angle_atom_site_label_3
_geom_angle
C122 Au1 C242 174.84(8)
C122 Au1 Au2 94.12(5)
C242 Au1 Au2 90.25(5)
C142 Au2 C222 179.44(7)
C142 Au2 Au1 88.60(5)
C222 Au2 Au1 91.93(5)
C11 C10 C14 116.98(15)
C11 C10 H10A 108.1
C14 C10 H10A 108.1
C11 C10 H10B 108.1
C14 C10 H10B 108.1
H10A C10 H10B 107.3
N121 C11 C10 113.86(15)
N121 C11 H11A 108.8
C10 C11 H11A 108.8
N121 C11 H11B 108.8
C10 C11 H11B 108.8
H11A C11 H11B 107.7
C122 N121 C129 109.80(15)
C122 N121 C11 124.84(16)
C129 N121 C11 125.33(15)
N123 C122 N121 107.13(16)
N123 C122 Au1 128.35(13)
N121 C122 Au1 124.22(13)
C122 N123 C124 110.31(14)
C122 N123 C12 123.57(16)
C124 N123 C12 126.09(16)
C125 C124 N123 132.70(16)
C125 C124 C129 121.33(17)
N123 C124 C129 105.94(16)
C126 C125 C124 116.56(17)
C126 C125 H125 121.7
C124 C125 H125 121.7
C125 C126 C127 121.9(2)
C125 C126 H126 119
C127 C126 H126 119
C128 C127 C126 122.21(19)
C128 C127 H127 118.9
C126 C127 H127 118.9
C127 C128 C129 115.92(17)
C127 C128 H128 122
C129 C128 H128 122
N121 C129 C128 131.25(17)
N121 C129 C124 106.68(16)
C128 C129 C124 122.06(18)
N123 C12 C132 115.81(15)
N123 C12 H12A 108.3
C132 C12 H12A 108.3
N123 C12 H12B 108.3
C132 C12 H12B 108.3
H12A C12 H12B 107.4
C136 C131 C132 118.58(17)
C136 C131 C13 117.01(17)
C132 C131 C13 124.41(17)
C133 C132 C131 118.56(17)
C133 C132 C12 117.76(17)
C131 C132 C12 123.56(17)
C132 C133 C134 121.86(19)
C132 C133 H133 119.1
C134 C133 H133 119.1
C135 C134 C133 119.37(19)
C135 C134 H134 120.3
C133 C134 H134 120.3
C134 C135 C136 119.55(19)
C134 C135 H135 120.2
C136 C135 H135 120.2
C135 C136 C131 122.01(19)
C135 C136 H136 119
C131 C136 H136 119
N141 C13 C131 113.40(16)
N141 C13 H13A 108.9
C131 C13 H13A 108.9
N141 C13 H13B 108.9
C131 C13 H13B 108.9
H13A C13 H13B 107.7
C142 N141 C149 110.53(14)
C142 N141 C13 121.57(15)
C149 N141 C13 127.81(15)
N141 C142 N143 106.59(15)
N141 C142 Au2 125.60(12)
N143 C142 Au2 127.80(13)
C142 N143 C144 110.30(15)
C142 N143 C14 124.71(16)
C144 N143 C14 124.61(15)
C149 C144 N143 106.81(16)
C149 C144 C145 122.41(18)
N143 C144 C145 130.78(17)
C146 C145 C144 116.12(17)
C146 C145 H145 121.9
C144 C145 H145 121.9
C145 C146 C147 121.85(18)
C145 C146 H146 119.1
C147 C146 H146 119.1
C148 C147 C146 121.77(19)
C148 C147 H147 119.1
C146 C147 H147 119.1
C147 C148 C149 116.85(17)
C147 C148 H148 121.6
C149 C148 H148 121.6
C144 C149 C148 120.98(17)
C144 C149 N141 105.73(15)
C148 C149 N141 133.29(16)
N143 C14 C10 112.71(15)
N143 C14 H14A 109
C10 C14 H14A 109
N143 C14 H14B 109
C10 C14 H14B 109
H14A C14 H14B 107.8
C21 C20 C24 117.92(16)
C21 C20 H20A 107.8
C24 C20 H20A 107.8
C21 C20 H20B 107.8
C24 C20 H20B 107.8
H20A C20 H20B 107.2
N221 C21 C20 113.48(15)
N221 C21 H21A 108.9
C20 C21 H21A 108.9
N221 C21 H21B 108.9
C20 C21 H21B 108.9
H21A C21 H21B 107.7
N223 C22 C232 114.77(16)
N223 C22 H22A 108.6
C232 C22 H22A 108.6
N223 C22 H22B 108.6
C232 C22 H22B 108.6
H22A C22 H22B 107.5
C222 N221 C229 110.72(15)
C222 N221 C21 125.26(16)
C229 N221 C21 123.86(15)
N221 C222 N223 106.79(16)
N221 C222 Au2 125.61(13)
N223 C222 Au2 127.60(13)
C222 N223 C224 110.01(15)
C222 N223 C22 123.85(16)
C224 N223 C22 126.03(16)
C225 C224 N223 132.87(17)
C225 C224 C229 120.62(18)
N223 C224 C229 106.46(16)
C226 C225 C224 116.56(18)
C226 C225 H225 121.7
C224 C225 H225 121.7
C225 C226 C227 122.24(19)
C225 C226 H226 118.9
C227 C226 H226 118.9
C228 C227 C226 121.5(2)
C228 C227 H227 119.3
C226 C227 H227 119.3
C227 C228 C229 116.40(18)
C227 C228 H228 121.8
C229 C228 H228 121.8
C228 C229 C224 122.73(17)
C228 C229 N221 131.24(16)
C224 C229 N221 105.91(16)
C236 C231 C232 119.11(19)
C236 C231 C23 117.32(19)
C232 C231 C23 123.37(16)
C233 C232 C231 118.43(17)
C233 C232 C22 117.49(19)
C231 C232 C22 123.96(17)
C234 C233 C232 121.5(2)
C234 C233 H233 119.3
C232 C233 H233 119.3
C235 C234 C233 119.7(2)
C235 C234 H234 120.2
C233 C234 H234 120.2
C234 C235 C236 119.6(2)
C234 C235 H235 120.2
C236 C235 H235 120.2
C235 C236 C231 121.6(2)
C235 C236 H236 119.2
C231 C236 H236 119.2
N241 C23 C231 116.20(17)
N241 C23 H23A 108.2
C231 C23 H23A 108.2
N241 C23 H23B 108.2
C231 C23 H23B 108.2
H23A C23 H23B 107.4
C242 N241 C249 109.61(16)
C242 N241 C23 122.73(16)
C249 N241 C23 127.63(15)
N243 C242 N241 107.48(17)
N243 C242 Au1 125.96(13)
N241 C242 Au1 126.35(14)
C242 N243 C244 110.00(15)
C242 N243 C24 125.29(16)
C244 N243 C24 124.15(16)
C249 C244 N243 106.60(17)
C249 C244 C245 122.87(18)
N243 C244 C245 130.46(17)
C246 C245 C244 116.18(19)
C246 C245 H245 121.9
C244 C245 H245 121.9
C245 C246 C247 121.4(2)
C245 C246 H246 119.3
C247 C246 H246 119.3
C248 C247 C246 122.57(19)
C248 C247 H247 118.7
C246 C247 H247 118.7
C247 C248 C249 116.42(18)
C247 C248 H248 121.8
C249 C248 H248 121.8
C244 C249 N241 106.25(16)
C244 C249 C248 120.56(18)
N241 C249 C248 133.17(17)
N243 C24 C20 113.49(16)
N243 C24 H24A 108.9
C20 C24 H24A 108.9
N243 C24 H24B 108.9
C20 C24 H24B 108.9
H24A C24 H24B 107.7
C40 O40 H40 109.5
O40 C40 H40A 109.5
O40 C40 H40B 109.5
H40A C40 H40B 109.5
O40 C40 H40C 109.5
H40A C40 H40C 109.5
H40B C40 H40C 109.5
C60 O60 H60 109.5
O60 C60 H60A 109.5
O60 C60 H60B 109.5
H60A C60 H60B 109.5
O60 C60 H60C 109.5
H60A C60 H60C 109.5
H60B C60 H60C 109.5

loop_
_geom_bond_atom_site_label_1
_geom_bond_atom_site_label_2
_geom_bond_distance
Au1 C122 2.0276(19)
Au1 C242 2.033(2)
Au1 Au2 2.93289(12)
Au2 C142 2.0266(18)
Au2 C222 2.0269(19)
C10 C11 1.525(3)
C10 C14 1.531(3)
C10 H10A 0.99
C10 H10B 0.99
C11 N121 1.470(2)
C11 H11A 0.99
C11 H11B 0.99
N121 C122 1.358(2)
N121 C129 1.390(2)
C122 N123 1.355(2)
N123 C124 1.391(2)
N123 C12 1.479(2)
C124 C125 1.391(3)
C124 C129 1.402(2)
C125 C126 1.388(3)
C125 H125 0.95
C126 C127 1.393(3)
C126 H126 0.95
C127 C128 1.388(3)
C127 H127 0.95
C128 C129 1.396(3)
C128 H128 0.95
C12 C132 1.516(3)
C12 H12A 0.99
C12 H12B 0.99
C131 C136 1.392(3)
C131 C132 1.409(3)
C131 C13 1.503(3)
C132 C133 1.387(3)
C133 C134 1.391(3)
C133 H133 0.95
C134 C135 1.376(3)
C134 H134 0.95
C135 C136 1.378(3)
C135 H135 0.95
C136 H136 0.95
C13 N141 1.478(2)
C13 H13A 0.99
C13 H13B 0.99
N141 C142 1.356(2)
N141 C149 1.403(2)
C142 N143 1.357(2)
N143 C144 1.393(2)
N143 C14 1.468(2)
C144 C149 1.392(2)
C144 C145 1.398(3)
C145 C146 1.377(3)
C145 H145 0.95
C146 C147 1.405(3)
C146 H146 0.95
C147 C148 1.381(3)
C147 H147 0.95
C148 C149 1.395(3)
C148 H148 0.95
C14 H14A 0.99
C14 H14B 0.99
C20 C21 1.531(3)
C20 C24 1.534(3)
C20 H20A 0.99
C20 H20B 0.99
C21 N221 1.468(2)
C21 H21A 0.99
C21 H21B 0.99
C22 N223 1.471(2)
C22 C232 1.509(3)
C22 H22A 0.99
C22 H22B 0.99
N221 C222 1.351(2)
N221 C229 1.399(2)
C222 N223 1.364(2)
N223 C224 1.398(2)
C224 C225 1.396(3)
C224 C229 1.399(2)
C225 C226 1.378(3)
C225 H225 0.95
C226 C227 1.404(3)
C226 H226 0.95
C227 C228 1.377(3)
C227 H227 0.95
C228 C229 1.382(3)
C228 H228 0.95
C231 C236 1.389(3)
C231 C232 1.401(3)
C231 C23 1.515(3)
C232 C233 1.392(3)
C233 C234 1.387(3)
C233 H233 0.95
C234 C235 1.372(4)
C234 H234 0.95
C235 C236 1.377(3)
C235 H235 0.95
C236 H236 0.95
C23 N241 1.476(2)
C23 H23A 0.99
C23 H23B 0.99
N241 C242 1.355(2)
N241 C249 1.397(3)
C242 N243 1.343(2)
N243 C244 1.392(2)
N243 C24 1.470(2)
C244 C249 1.387(3)
C244 C245 1.394(3)
C245 C246 1.381(3)
C245 H245 0.95
C246 C247 1.399(3)
C246 H246 0.95
C247 C248 1.377(3)
C247 H247 0.95
C248 C249 1.407(3)
C248 H248 0.95
C24 H24A 0.99
C24 H24B 0.99
O40 C40 1.413(3)
O40 H40 0.84
C40 H40A 0.98
C40 H40B 0.98
C40 H40C 0.98
O50 C50 1.411(6)
O50 H50 0.84
C50 H50A 0.98
C50 H50B 0.98
C50 H50C 0.98
O60 C60 1.407(8)
O60 H60 0.84
C60 H60A 0.98
C60 H60B 0.98
C60 H60C 0.98

loop_
_geom_hbond_atom_site_label_D
_geom_hbond_atom_site_label_H
_geom_hbond_atom_site_label_A
_geom_hbond_distance_DH
_geom_hbond_distance_HA
_geom_hbond_distance_DA
_geom_hbond_angle_DHA
O40 H40 Br1 0.84 2.49 3.3202(16) 171.9
O50 H50 O3 0.84 2.01 2.824(4) 164.5
O60 H60 Br2 0.84 2.34 3.162(5) 166.4
